data_2213149
loop_
_publ_author_name
'A. Thomas Gunaseelan'
'A. Thiruvalluvar'
'A. Ebenezer Martin'
'K. J. Rajendra Prasad'

_publ_section_title
;
 Methyl
 2,4,5,10-tetrahydropyrazolo[3,4-<i>a</i>]carbazole-3-carboxylate
 acetic acid solvate at 160 K
;
_journal_coeditor_code BQ2014
_journal_issue 5
_journal_name_full 'Acta Crystallographica Section E'
_journal_page_first o2729
_journal_page_last o2730
_journal_paper_doi 10.1107/S1600536807020491
_journal_volume 63
_journal_year 2007
_chemical_formula_iupac 'C15 H13 N3 O2, C2 H4 O2'
_chemical_formula_moiety 'C15 H13 N3 O2, C2 H4 O2'
_chemical_formula_structural 'C15 H13 N3 O2, C2 H4 O2'
_chemical_formula_sum 'C17 H17 N3 O4'
_chemical_formula_weight 327.34
_chemical_melting_point 512.0(10)
_chemical_name_common pyrazolocarbazole
_chemical_name_systematic
;
Methyl 2,4,5,10-tetrahydropyrazolo[3,4-a]carbazole-3-carboxylate acetic acid
solvate
;
_space_group_IT_number 2
_symmetry_cell_setting triclinic
_symmetry_space_group_name_Hall '-P 1'
_symmetry_space_group_name_H-M 'P -1'
_atom_sites_solution_hydrogens geom
_atom_sites_solution_primary direct
_atom_sites_solution_secondary difmap
_cell_angle_alpha 117.2520(10)
_cell_angle_beta 100.046(2)
_cell_angle_gamma 95.486(2)
_cell_formula_units_Z 2
_cell_length_a 7.1379(2)
_cell_length_b 11.0450(4)
_cell_length_c 11.5179(4)
_cell_measurement_reflns_used 4376
_cell_measurement_temperature 160.0(10)
_cell_measurement_theta_max 30.0
_cell_measurement_theta_min 2.0
_cell_volume 778.75(5)
_computing_cell_refinement 'DENZO-SMN (Otwinowski & Minor, 1997)'
_computing_data_collection 'COLLECT (Nonius, 2000)'
_computing_data_reduction 'DENZO-SMN and SCALEPACK (Otwinowski & Minor, 1997)'
_computing_molecular_graphics 'ORTEP-3 (Farrugia, 1997)'
_computing_publication_material 'PLATON (Spek, 2003)'
_computing_structure_refinement 'SHELXL97 (Sheldrick, 1997)'
_computing_structure_solution 'SIR97 (Altomare <i>et al.</i>,  1999)'
_diffrn_ambient_temperature 160.0(10)
_diffrn_detector_area_resol_mean 9
_diffrn_measured_fraction_theta_full 0.992
_diffrn_measured_fraction_theta_max 0.992
_diffrn_measurement_device_type 'Nonius KappaCCD area-detector'
_diffrn_measurement_method '\f and \w scans with \k offsets'
_diffrn_radiation_monochromator 'horizontally mounted graphite crystal'
_diffrn_radiation_source 'Nonius FR590 sealed tube generator'
_diffrn_radiation_type MoK\a
_diffrn_radiation_wavelength 0.71073
_diffrn_reflns_av_R_equivalents 0.0540
_diffrn_reflns_av_sigmaI/netI 0.0344
_diffrn_reflns_limit_h_max 10
_diffrn_reflns_limit_h_min -10
_diffrn_reflns_limit_k_max 15
_diffrn_reflns_limit_k_min -15
_diffrn_reflns_limit_l_max 15
_diffrn_reflns_limit_l_min -16
_diffrn_reflns_number 24031
_diffrn_reflns_theta_full 30.00
_diffrn_reflns_theta_max 30.00
_diffrn_reflns_theta_min 2.05
_diffrn_standards_decay_% 0
_diffrn_standards_number 0
_exptl_absorpt_coefficient_mu 0.101
_exptl_absorpt_correction_type none
_exptl_crystal_colour colourless
_exptl_crystal_density_diffrn 1.396
_exptl_crystal_density_method 'Not Measured'
_exptl_crystal_description block
_exptl_crystal_F_000 344
_exptl_crystal_size_max 0.3
_exptl_crystal_size_mid 0.2
_exptl_crystal_size_min 0.13
_refine_diff_density_max 0.548
_refine_diff_density_min -0.244
_refine_ls_extinction_method none
_refine_ls_goodness_of_fit_ref 1.049
_refine_ls_hydrogen_treatment mixed
_refine_ls_matrix_type full
_refine_ls_number_parameters 231
_refine_ls_number_reflns 4507
_refine_ls_number_restraints 0
_refine_ls_restrained_S_all 1.049
_refine_ls_R_factor_all 0.0652
_refine_ls_R_factor_gt 0.0545
_refine_ls_shift/su_max 0.001
_refine_ls_shift/su_mean 0.000
_refine_ls_structure_factor_coef Fsqd
_refine_ls_weighting_details 'calc w=1/[\s^2^(Fo^2^)+(0.0862P)^2^+0.2457P] where P=(Fo^2^+2Fc^2^)/3'
_refine_ls_weighting_scheme calc
_refine_ls_wR_factor_gt 0.1435
_refine_ls_wR_factor_ref 0.1524
_reflns_number_gt 3773
_reflns_number_total 4507
_reflns_threshold_expression I>2\s(I)
_cod_data_source_file bq2014.cif
_cod_data_source_block I
_cod_depositor_comments
;
The following automatic conversions were performed:
'_symmetry_cell_setting' value 'Triclinic' changed to 'triclinic'
according to '/home/saulius/struct/CIF-dictionaries/cif_core.dic'
dictionary named 'cif_core.dic' version 2.4.1 from 2010-06-29.

Automatic conversion script
Id: cif_fix_enum 1527 2010-12-29 10:47:43Z saulius 

The following automatic conversions were performed:

'_symmetry_cell_setting' value 'Triclinic' changed to 'triclinic'
according to /home/saulius/struct/CIF-dictionaries/cif_core.dic
dictionary named 'cif_core.dic' version 2.4.1 from 2010-06-29.

Automatic conversion script
Id: cif_fix_values 1715 2011-07-08 13:25:40Z adriana 
;
_cod_database_code 2213149
_cod_database_fobs_code 2213149

loop_
_symmetry_equiv_pos_site_id
_symmetry_equiv_pos_as_xyz
1 x,y,z
2 -x,-y,-z

loop_
_atom_site_aniso_label
_atom_site_aniso_U_11
_atom_site_aniso_U_22
_atom_site_aniso_U_33
_atom_site_aniso_U_12
_atom_site_aniso_U_13
_atom_site_aniso_U_23
O31 0.0460(6) 0.0263(5) 0.0190(4) -0.0040(4) -0.0014(4) 0.0140(4)
O32 0.0369(5) 0.0179(4) 0.0204(4) -0.0042(4) -0.0002(4) 0.0102(3)
N1 0.0278(5) 0.0163(5) 0.0155(5) 0.0004(4) 0.0011(4) 0.0082(4)
N2 0.0305(5) 0.0175(5) 0.0143(5) -0.0014(4) -0.0002(4) 0.0085(4)
N10 0.0267(5) 0.0175(5) 0.0181(5) -0.0035(4) -0.0014(4) 0.0096(4)
C3 0.0236(6) 0.0172(5) 0.0165(5) 0.0003(4) 0.0022(4) 0.0086(4)
C3A 0.0189(5) 0.0154(5) 0.0156(5) 0.0003(4) 0.0027(4) 0.0069(4)
C4 0.0248(6) 0.0170(5) 0.0154(5) -0.0031(4) -0.0002(4) 0.0065(4)
C5 0.0310(6) 0.0174(5) 0.0142(5) -0.0011(4) -0.0006(4) 0.0061(4)
C5A 0.0195(5) 0.0174(5) 0.0162(5) 0.0001(4) 0.0012(4) 0.0084(4)
C5B 0.0197(5) 0.0216(5) 0.0174(5) 0.0004(4) 0.0009(4) 0.0112(4)
C6 0.0291(6) 0.0290(7) 0.0185(6) -0.0010(5) -0.0013(5) 0.0132(5)
C7 0.0363(7) 0.0390(8) 0.0237(6) -0.0004(6) -0.0014(5) 0.0214(6)
C8 0.0353(7) 0.0361(8) 0.0321(7) -0.0014(6) 0.0006(6) 0.0258(6)
C9 0.0315(7) 0.0241(6) 0.0289(7) -0.0033(5) 0.0002(5) 0.0174(5)
C9A 0.0216(6) 0.0222(6) 0.0208(6) -0.0003(4) 0.0010(4) 0.0131(5)
C10A 0.0202(5) 0.0164(5) 0.0152(5) -0.0009(4) 0.0002(4) 0.0083(4)
C11 0.0204(5) 0.0163(5) 0.0155(5) 0.0011(4) 0.0021(4) 0.0078(4)
C31 0.0266(6) 0.0192(5) 0.0177(5) -0.0003(4) 0.0016(4) 0.0095(5)
C32 0.0542(9) 0.0213(6) 0.0342(8) -0.0051(6) 0.0025(7) 0.0165(6)
O2 0.0606(7) 0.0225(5) 0.0254(5) -0.0078(5) -0.0083(5) 0.0109(4)
O3 0.0442(6) 0.0228(5) 0.0222(5) -0.0078(4) -0.0027(4) 0.0103(4)
C1 0.0420(8) 0.0213(6) 0.0267(7) -0.0074(5) -0.0018(6) 0.0043(5)
C2 0.0290(6) 0.0184(5) 0.0209(6) 0.0006(4) 0.0028(5) 0.0060(5)

loop_
_atom_site_type_symbol
_atom_site_label
_atom_site_fract_x
_atom_site_fract_y
_atom_site_fract_z
_atom_site_U_iso_or_equiv
_atom_site_thermal_displace_type
_atom_site_occupancy
O O31 0.34994(16) 0.82581(10) 0.39653(10) 0.0314(3) Uani 1.000
O O32 0.20500(14) 0.68331(9) 0.17749(9) 0.0264(3) Uani 1.000
N N1 0.43529(15) 1.12962(10) 0.28289(10) 0.0206(3) Uani 1.000
N N2 0.42196(16) 1.04370(11) 0.33625(10) 0.0217(3) Uani 1.000
N N10 0.36245(16) 1.21943(11) 0.06189(11) 0.0219(3) Uani 1.000
C C3 0.32604(17) 0.91281(12) 0.24179(12) 0.0196(3) Uani 1.000
C C3A 0.27148(16) 0.91219(12) 0.12022(11) 0.0173(3) Uani 1.000
C C4 0.15818(18) 0.80167(12) -0.01701(12) 0.0209(3) Uani 1.000
C C5 0.15172(19) 0.84277(13) -0.12920(12) 0.0228(3) Uani 1.000
C C5A 0.21838(17) 0.99373(12) -0.08205(11) 0.0183(3) Uani 1.000
C C5B 0.21568(17) 1.06733(13) -0.15717(12) 0.0197(3) Uani 1.000
C C6 0.1484(2) 1.02927(15) -0.29372(13) 0.0264(4) Uani 1.000
C C7 0.1741(2) 1.12956(16) -0.33302(15) 0.0323(4) Uani 1.000
C C8 0.2638(2) 1.26784(16) -0.23907(15) 0.0325(4) Uani 1.000
C C9 0.3301(2) 1.30847(14) -0.10401(14) 0.0280(4) Uani 1.000
C C9A 0.30722(18) 1.20748(13) -0.06413(13) 0.0214(3) Uani 1.000
C C10A 0.31031(17) 1.08946(12) 0.04899(11) 0.0179(3) Uani 1.000
C C11 0.34203(17) 1.04983(12) 0.15214(11) 0.0179(3) Uani 1.000
C C31 0.29712(18) 0.80540(13) 0.28174(12) 0.0219(3) Uani 1.000
C C32 0.1711(3) 0.57044(15) 0.20758(16) 0.0375(4) Uani 1.000
O O2 0.39202(19) 0.54902(11) 0.70226(11) 0.0403(3) Uani 1.000
O O3 0.33632(16) 0.61547(11) 0.54596(10) 0.0326(3) Uani 1.000
C C1 0.1918(2) 0.38672(15) 0.48456(15) 0.0355(4) Uani 1.000
C C2 0.31737(19) 0.52438(13) 0.58875(13) 0.0250(3) Uani 1.000
H H2 0.482(3) 1.070(2) 0.422(2) 0.036(5) Uiso 1.000
H H4A 0.02342 0.77694 -0.01285 0.0251 Uiso 1.000
H H4B 0.21548 0.71766 -0.04202 0.0251 Uiso 1.000
H H5A 0.23310 0.78999 -0.18831 0.0274 Uiso 1.000
H H5B 0.01653 0.81341 -0.18472 0.0274 Uiso 1.000
H H6 0.08625 0.93623 -0.35802 0.0317 Uiso 1.000
H H7 0.13016 1.10437 -0.42534 0.0387 Uiso 1.000
H H8 0.27922 1.33456 -0.26888 0.0389 Uiso 1.000
H H9 0.38939 1.40228 -0.04033 0.0336 Uiso 1.000
H H10 0.436(3) 1.298(2) 0.139(2) 0.043(5) Uiso 1.000
H H32A 0.29511 0.55974 0.25030 0.0561 Uiso 1.000
H H32B 0.11044 0.48403 0.12389 0.0561 Uiso 1.000
H H32C 0.08493 0.59121 0.26892 0.0561 Uiso 1.000
H H1A 0.06179 0.38137 0.50082 0.0532 Uiso 1.000
H H1B 0.18255 0.37707 0.39471 0.0532 Uiso 1.000
H H1C 0.24908 0.31175 0.49005 0.0532 Uiso 1.000
H H3 0.412(4) 0.706(3) 0.613(3) 0.077(8) Uiso 1.000

loop_
_atom_type_symbol
_atom_type_description
_atom_type_scat_dispersion_real
_atom_type_scat_dispersion_imag
_atom_type_scat_source
O O 0.0106 0.0060 'International Tables Vol C Tables 4.2.6.8 and 6.1.1.4'
N N 0.0061 0.0033 'International Tables Vol C Tables 4.2.6.8 and 6.1.1.4'
H H 0.0000 0.0000 'International Tables Vol C Tables 4.2.6.8 and 6.1.1.4'
C C 0.0033 0.0016 'International Tables Vol C Tables 4.2.6.8 and 6.1.1.4'

loop_
_geom_angle_atom_site_label_1
_geom_angle_atom_site_label_2
_geom_angle_atom_site_label_3
_geom_angle
_geom_angle_publ_flag
C31 O32 C32 115.61(11) no
C2 O3 H3 115(2) no
N2 N1 C11 104.48(11) no
N1 N2 C3 111.79(10) no
C9A N10 C10A 107.60(11) no
N1 N2 H2 122.3(16) no
C3 N2 H2 125.5(16) no
C9A N10 H10 125.8(14) no
C10A N10 H10 126.2(14) no
N2 C3 C31 119.39(11) no
C3A C3 C31 132.85(12) no
N2 C3 C3A 107.76(12) no
C3 C3A C11 103.67(11) no
C4 C3A C11 123.81(11) no
C3 C3A C4 132.48(13) no
C3A C4 C5 114.64(12) no
C4 C5 C5A 115.76(10) no
C5 C5A C5B 129.99(11) no
C5 C5A C10A 123.74(12) no
C5B C5A C10A 106.14(12) no
C6 C5B C9A 118.86(14) no
C5A C5B C9A 106.79(11) no
C5A C5B C6 134.34(14) no
C5B C6 C7 118.90(14) no
C6 C7 C8 121.27(14) no
C7 C8 C9 121.10(17) no
C8 C9 C9A 117.89(15) no
N10 C9A C9 129.59(13) no
C5B C9A C9 121.97(12) no
N10 C9A C5B 108.44(13) no
N10 C10A C5A 111.01(11) no
N10 C10A C11 127.96(11) no
C5A C10A C11 121.03(13) no
N1 C11 C3A 112.30(11) no
C3A C11 C10A 119.70(10) no
N1 C11 C10A 128.01(13) no
O31 C31 C3 124.08(13) no
O32 C31 C3 111.81(11) no
O31 C31 O32 124.11(14) no
C3A C4 H4A 109.00 no
C3A C4 H4B 109.00 no
C5 C4 H4B 109.00 no
H4A C4 H4B 108.00 no
C5 C4 H4A 109.00 no
C4 C5 H5B 108.00 no
C5A C5 H5A 108.00 no
C5A C5 H5B 108.00 no
H5A C5 H5B 107.00 no
C4 C5 H5A 108.00 no
C5B C6 H6 121.00 no
C7 C6 H6 121.00 no
C8 C7 H7 119.00 no
C6 C7 H7 119.00 no
C9 C8 H8 119.00 no
C7 C8 H8 119.00 no
C8 C9 H9 121.00 no
C9A C9 H9 121.00 no
O32 C32 H32A 109.00 no
O32 C32 H32B 109.00 no
H32A C32 H32B 109.00 no
H32A C32 H32C 109.00 no
H32B C32 H32C 109.00 no
O32 C32 H32C 109.00 no
O2 C2 C1 122.75(15) no
O3 C2 C1 113.74(12) no
O2 C2 O3 123.51(14) no
C2 C1 H1A 109.00 no
C2 C1 H1B 109.00 no
C2 C1 H1C 109.00 no
H1A C1 H1B 109.00 no
H1A C1 H1C 109.00 no
H1B C1 H1C 109.00 no

loop_
_geom_bond_atom_site_label_1
_geom_bond_atom_site_label_2
_geom_bond_distance
_geom_bond_publ_flag
O31 C31 1.2157(16) no
O32 C31 1.3284(17) no
O32 C32 1.449(2) no
O2 C2 1.2127(17) no
O3 C2 1.313(2) no
O3 H3 0.97(3) no
N1 C11 1.3455(15) no
N1 N2 1.3508(18) no
N2 C3 1.3612(18) no
N10 C9A 1.3765(18) no
N10 C10A 1.380(2) no
N2 H2 0.90(2) no
N10 H10 0.93(2) no
C3 C31 1.466(2) no
C3 C3A 1.3831(17) no
C3A C11 1.406(2) no
C3A C4 1.4969(17) no
C4 C5 1.5487(19) no
C5 C5A 1.493(2) no
C5A C10A 1.3736(16) no
C5A C5B 1.432(2) no
C5B C6 1.4048(18) no
C5B C9A 1.419(2) no
C6 C7 1.384(3) no
C7 C8 1.404(2) no
C8 C9 1.382(2) no
C9 C9A 1.394(2) no
C10A C11 1.4338(18) no
C4 H4B 0.9900 no
C4 H4A 0.9900 no
C5 H5B 0.9900 no
C5 H5A 0.9900 no
C6 H6 0.9500 no
C7 H7 0.9500 no
C8 H8 0.9500 no
C9 H9 0.9500 no
C32 H32C 0.9800 no
C32 H32B 0.9800 no
C32 H32A 0.9800 no
C1 C2 1.500(2) no
C1 H1A 0.9800 no
C1 H1B 0.9800 no
C1 H1C 0.9800 no

loop_
_geom_contact_atom_site_label_1
_geom_contact_atom_site_label_2
_geom_contact_distance
_geom_contact_site_symmetry_2
_geom_contact_publ_flag
O2 N10 2.8480(17) 2_676 no
O3 C2 3.2828(18) 2_666 no
O3 N1 2.7183(16) 2_676 no
O31 N2 2.8181(14) 2_676 no
O31 N2 2.8207(18) . no
O32 C4 3.0568(17) . no
O2 H8 2.6100 1_546 no
O2 H5A 2.8200 1_556 no
O2 H32A 2.7200 2_666 no
O2 H10 1.92(2) 2_676 no
O3 H1A 2.8100 2_566 no
O31 H32A 2.5800 . no
O31 H2 2.64(2) . no
O31 H2 1.95(2) 2_676 no
O31 H32C 2.6600 . no
O32 H4B 2.7400 . no
N1 O3 2.7183(16) 2_676 no
N1 N10 3.1117(17) . no
N2 O31 2.8207(18) . no
N2 O31 2.8181(14) 2_676 no
N2 C6 3.3060(19) 2_675 no
N10 N1 3.1117(17) . no
N10 O2 2.8480(17) 2_676 no
N1 H3 1.76(3) 2_676 no
N2 H3 2.65(4) 2_676 no
N10 H4A 2.7200 2_575 no
C2 O3 3.2828(18) 2_666 no
C2 C2 3.5195(19) 2_666 no
C3 C5B 3.5874(18) 2_675 no
C3 C9A 3.5846(18) 2_675 no
C3A C9A 3.4443(18) 2_675 no
C3A C5B 3.5836(17) 2_675 no
C3A C5B 3.5920(17) 2_575 no
C4 O32 3.0568(17) . no
C5A C11 3.3978(17) 2_675 no
C5A C10A 3.5737(18) 2_675 no
C5B C3A 3.5920(17) 2_575 no
C5B C3A 3.5836(17) 2_675 no
C5B C3 3.5874(18) 2_675 no
C5B C11 3.5257(18) 2_675 no
C6 N2 3.3060(19) 2_675 no
C7 C31 3.598(2) 2_575 no
C8 C31 3.373(2) 2_675 no
C9A C3 3.5846(18) 2_675 no
C9A C3A 3.4443(18) 2_675 no
C10A C10A 3.5439(18) 2_675 no
C10A C5A 3.5737(18) 2_675 no
C11 C5B 3.5257(18) 2_675 no
C11 C5A 3.3978(17) 2_675 no
C31 C7 3.598(2) 2_575 no
C31 C8 3.373(2) 2_675 no
C2 H5A 3.0900 1_556 no
C2 H10 2.93(2) 2_676 no
C5A H4A 3.0900 2_575 no
C5B H4A 2.8900 2_575 no
C6 H7 3.0700 2_574 no
C7 H7 3.0600 2_574 no
C9A H4A 2.6600 2_575 no
C10A H5B 3.0400 2_575 no
C10A H4A 2.9900 2_575 no
C11 H5B 3.0900 2_575 no
C11 H3 2.90(3) 2_676 no
C31 H2 3.07(2) 2_676 no
H1A O3 2.8100 2_566 no
H1B H5B 2.4200 2_565 no
H2 C31 3.07(2) 2_676 no
H2 O31 2.64(2) . no
H2 O31 1.95(2) 2_676 no
H3 N2 2.65(4) 2_676 no
H3 N1 1.76(3) 2_676 no
H3 C11 2.90(3) 2_676 no
H4A N10 2.7200 2_575 no
H4A C5A 3.0900 2_575 no
H4A C9A 2.6600 2_575 no
H4A C10A 2.9900 2_575 no
H4A H32B 2.5500 2_565 no
H4A C5B 2.8900 2_575 no
H4B O32 2.7400 . no
H5A O2 2.8200 1_554 no
H5A C2 3.0900 1_554 no
H5B H1B 2.4200 2_565 no
H5B C11 3.0900 2_575 no
H5B C10A 3.0400 2_575 no
H6 H7 2.5100 2_574 no
H7 C7 3.0600 2_574 no
H7 C6 3.0700 2_574 no
H7 H6 2.5100 2_574 no
H7 H7 2.4800 2_574 no
H8 O2 2.6100 1_564 no
H9 H9 2.2400 2_685 no
H10 C2 2.93(2) 2_676 no
H10 O2 1.92(2) 2_676 no
H32A O31 2.5800 . no
H32A O2 2.7200 2_666 no
H32B H4A 2.5500 2_565 no
H32C O31 2.6600 . no

loop_
_geom_hbond_atom_site_label_D
_geom_hbond_atom_site_label_H
_geom_hbond_atom_site_label_A
_geom_hbond_site_symmetry_A
_geom_hbond_distance_DH
_geom_hbond_distance_HA
_geom_hbond_distance_DA
_geom_hbond_angle_DHA
_geom_hbond_publ_flag
N2 H2 O31 2_676 0.90(2) 1.95(2) 2.8181(14) 163(2) yes
O3 H3 N1 2_676 0.97(3) 1.76(3) 2.7183(16) 172(3) yes
N10 H10 O2 2_676 0.93(2) 1.92(2) 2.8480(17) 175(2) yes

loop_
_geom_torsion_atom_site_label_1
_geom_torsion_atom_site_label_2
_geom_torsion_atom_site_label_3
_geom_torsion_atom_site_label_4
_geom_torsion
_geom_torsion_publ_flag
C32 O32 C31 O31 -0.8(2) no
C32 O32 C31 C3 179.64(13) no
C11 N1 N2 C3 1.00(14) no
N2 N1 C11 C3A -1.05(14) no
N2 N1 C11 C10A 179.08(12) no
N1 N2 C3 C31 -179.77(11) no
N1 N2 C3 C3A -0.60(15) no
C9A N10 C10A C11 178.46(12) no
C10A N10 C9A C5B 0.99(15) no
C9A N10 C10A C5A -1.38(15) no
C10A N10 C9A C9 -179.06(14) no
C31 C3 C3A C4 1.4(2) no
C31 C3 C3A C11 178.96(14) no
N2 C3 C3A C11 -0.06(13) no
C3A C3 C31 O32 2.4(2) no
N2 C3 C31 O31 1.8(2) no
N2 C3 C3A C4 -177.63(13) no
C3A C3 C31 O31 -177.14(14) no
N2 C3 C31 O32 -178.66(11) no
C3 C3A C11 N1 0.70(14) no
C3 C3A C11 C10A -179.41(11) no
C11 C3A C4 C5 9.58(18) no
C3 C3A C4 C5 -173.26(13) no
C4 C3A C11 N1 178.55(11) no
C4 C3A C11 C10A -1.57(18) no
C3A C4 C5 C5A -13.28(16) no
C4 C5 C5A C5B -174.14(12) no
C4 C5 C5A C10A 10.59(18) no
C10A C5A C5B C6 178.22(15) no
C5 C5A C5B C9A -176.44(13) no
C5B C5A C10A C11 -178.67(11) no
C10A C5A C5B C9A -0.53(14) no
C5 C5A C5B C6 2.3(2) no
C5B C5A C10A N10 1.18(14) no
C5 C5A C10A N10 177.41(12) no
C5 C5A C10A C11 -2.44(19) no
C9A C5B C6 C7 0.2(2) no
C5A C5B C6 C7 -178.45(14) no
C5A C5B C9A N10 -0.29(14) no
C5A C5B C9A C9 179.76(13) no
C6 C5B C9A C9 0.8(2) no
C6 C5B C9A N10 -179.26(12) no
C5B C6 C7 C8 -0.7(2) no
C6 C7 C8 C9 0.2(2) no
C7 C8 C9 C9A 0.8(2) no
C8 C9 C9A N10 178.82(14) no
C8 C9 C9A C5B -1.2(2) no
N10 C10A C11 N1 -2.5(2) no
C5A C10A C11 C3A -2.53(18) no
N10 C10A C11 C3A 177.65(12) no
C5A C10A C11 N1 177.33(12) no

loop_
_cod_related_entry_id
_cod_related_entry_database
_cod_related_entry_code
1 ChemSpider 21124854
